data_7041306
loop_
_publ_author_name
'Dankert, Fabian'
'Reuter, Kirsten'
'Donsbach, Carsten'
'von H\"anisch, Carsten'

_publ_section_title
;
 A structural study of alkaline earth metal complexes with hybrid
 disila-crown ethers
;
_journal_name_full 'Dalton Trans.'
_journal_paper_doi 10.1039/C6DT04018G
_journal_year 2017
_chemical_formula_moiety 'C14 H32 I2 O6 Si2 Sr, C H2 Cl2'
_chemical_formula_sum 'C15 H34 Cl2 I2 O6 Si2 Sr'
_chemical_formula_weight 778.92
_chemical_properties_physical ', Moisture-sensitive'
_space_group_crystal_system monoclinic
_space_group_IT_number 15
_space_group_name_Hall '-C 2yc'
_space_group_name_H-M_alt 'C 1 2/c 1'
_symmetry_space_group_name_Hall '-C 2yc'
_symmetry_space_group_name_H-M 'C 1 2/c 1'
_atom_sites_solution_hydrogens geom
_audit_creation_date 2016-07-29
_audit_creation_method
;
Olex2 1.2
(compiled 2016.02.19 svn.r3266 for OlexSys, GUI svn.r5155)
;
_audit_update_record
;
2016-08-03 deposited with the CCDC.
2016-11-24 downloaded from the CCDC.
;
_cell_angle_alpha 90
_cell_angle_beta 99.19(3)
_cell_angle_gamma 90
_cell_formula_units_Z 8
_cell_length_a 14.037(3)
_cell_length_b 10.896(2)
_cell_length_c 37.359(8)
_cell_measurement_reflns_used 14692
_cell_measurement_temperature 100
_cell_measurement_theta_max 26.005
_cell_measurement_theta_min 2.38
_cell_volume 5641(2)
_computing_molecular_graphics 'Olex2 (Dolomanov et al., 2009)'
_computing_publication_material 'Olex2 (Dolomanov et al., 2009)'
_computing_structure_refinement 'ShelXL (Sheldrick, 2015)'
_computing_structure_solution 'ShelXT (Sheldrick, 2015)'
_diffrn_ambient_temperature 100
_diffrn_measured_fraction_theta_full 0.998
_diffrn_measured_fraction_theta_max 0.997
_diffrn_measurement_device_type 'STOE IPDS 2'
_diffrn_measurement_method '\w scans'
_diffrn_radiation_type MoK\a
_diffrn_radiation_wavelength 0.71073
_diffrn_reflns_av_R_equivalents 0.0290
_diffrn_reflns_av_unetI/netI 0.0429
_diffrn_reflns_Laue_measured_fraction_full 0.998
_diffrn_reflns_Laue_measured_fraction_max 0.997
_diffrn_reflns_limit_h_max 17
_diffrn_reflns_limit_h_min -17
_diffrn_reflns_limit_k_max 13
_diffrn_reflns_limit_k_min -11
_diffrn_reflns_limit_l_max 46
_diffrn_reflns_limit_l_min -42
_diffrn_reflns_number 15303
_diffrn_reflns_point_group_measured_fraction_full 0.998
_diffrn_reflns_point_group_measured_fraction_max 0.997
_diffrn_reflns_theta_full 26.000
_diffrn_reflns_theta_max 26.008
_diffrn_reflns_theta_min 2.378
_diffrn_standards_number 0
_exptl_absorpt_coefficient_mu 4.400
_exptl_absorpt_correction_T_max 0.7087
_exptl_absorpt_correction_T_min 0.4815
_exptl_absorpt_correction_type numerical
_exptl_absorpt_process_details 'STOE X-AREA'
_exptl_crystal_colour colourless
_exptl_crystal_colour_primary colourless
_exptl_crystal_density_diffrn 1.834
_exptl_crystal_description block
_exptl_crystal_F_000 3024
_exptl_crystal_size_max 0.189
_exptl_crystal_size_mid 0.142
_exptl_crystal_size_min 0.077
_refine_diff_density_max 0.599
_refine_diff_density_min -0.608
_refine_diff_density_rms 0.069
_refine_ls_extinction_method none
_refine_ls_goodness_of_fit_ref 0.800
_refine_ls_hydrogen_treatment constr
_refine_ls_matrix_type full
_refine_ls_number_parameters 257
_refine_ls_number_reflns 5516
_refine_ls_number_restraints 0
_refine_ls_restrained_S_all 0.800
_refine_ls_R_factor_all 0.0342
_refine_ls_R_factor_gt 0.0191
_refine_ls_shift/su_max 0.001
_refine_ls_shift/su_mean 0.000
_refine_ls_structure_factor_coef Fsqd
_refine_ls_weighting_details 'w=1/[\s^2^(Fo^2^)+(0.0154P)^2^] where P=(Fo^2^+2Fc^2^)/3'
_refine_ls_weighting_scheme calc
_refine_ls_wR_factor_gt 0.0347
_refine_ls_wR_factor_ref 0.0360
_reflns_Friedel_coverage 0.000
_reflns_number_gt 4078
_reflns_number_total 5516
_reflns_threshold_expression 'I > 2\s(I)'
_cod_data_source_file c6dt04018g2.cif
_cod_data_source_block compound5
_cod_database_code 7041306
_shelx_space_group_comment
;
The symmetry employed for this shelxl refinement is uniquely defined
by the following loop, which should always be used as a source of
symmetry information in preference to the above space-group names.
They are only intended as comments.
;
_olex2_refinement_description
;
1. Others
 Fixed Uiso: H4A(0.036) H4B(0.036) H5A(0.036) H5B(0.036) H10A(0.042)
 H10B(0.042) H7A(0.034) H7B(0.034) H9A(0.04) H9B(0.04) H11A(0.04) H11B(0.04)
 H6A(0.039) H6B(0.039) H12A(0.042) H12B(0.042) H3A(0.037) H3B(0.037) H8A(0.036)
 H8B(0.036) H1A(0.067) H1B(0.067) H1C(0.067) H13A(0.068) H13B(0.068)
 H13C(0.068) H14A(0.073) H14B(0.073) H14C(0.073) H2A(0.057) H2B(0.057)
 H2C(0.057) H15A(0.062) H15B(0.062)
 Fixed X: H4A(-0.0332) H4B(-0.1002) H5A(-0.0804) H5B(0.0225) H10A(0.4526)
 H10B(0.5092) H7A(0.0912) H7B(0.1666) H9A(0.3739) H9B(0.4073) H11A(0.5302)
 H11B(0.474) H6A(0.0107) H6B(-0.0329) H12A(0.4666) H12B(0.4166) H3A(0.0188)
 H3B(-0.0155) H8A(0.2536) H8B(0.1974) H1A(0.1237) H1B(0.0282) H1C(0.1152)
 H13A(0.3657) H13B(0.4478) H13C(0.3605) H14A(0.3242) H14B(0.4237) H14C(0.3388)
 H2A(0.1191) H2B(0.0303) H2C(0.1251) H15A(0.7151) H15B(0.7281)
 Fixed Y: H4A(0.369) H4B(0.467) H5A(0.3021) H5B(0.2457) H10A(0.373)
 H10B(0.4978) H7A(0.4008) H7B(0.2987) H9A(0.5888) H9B(0.4745) H11A(0.5223)
 H11B(0.404) H6A(0.2525) H6B(0.3858) H12A(0.556) H12B(0.645) H3A(0.6179)
 H3B(0.5627) H8A(0.4666) H8B(0.5542) H1A(0.5259) H1B(0.544) H1C(0.6339)
 H13A(0.2912) H13B(0.3331) H13C(0.2565) H14A(0.6603) H14B(0.5932) H14C(0.5616)
 H2A(0.2403) H2B(0.2933) H2C(0.2597) H15A(0.4479) H15B(0.3058)
 Fixed Z: H4A(0.6192) H4B(0.5966) H5A(0.5542) H5B(0.5675) H10A(0.5554)
 H10B(0.5556) H7A(0.4681) H7B(0.483) H9A(0.5205) H9B(0.4999) H11A(0.6162)
 H11B(0.6252) H6A(0.5059) H6B(0.504) H12A(0.669) H12B(0.6386) H3A(0.6132)
 H3B(0.6479) H8A(0.4684) H8B(0.4913) H1A(0.7405) H1B(0.7129) H1C(0.7125)
 H13A(0.7269) H13B(0.7057) H13C(0.6859) H14A(0.7167) H14B(0.7266) H14C(0.7476)
 H2A(0.6692) H2B(0.6848) H2C(0.7111) H15A(0.6424) H15B(0.6481)
;
_shelx_shelxl_version_number 2014/7
_olex2_submission_special_instructions 'No special instructions were received'

loop_
_space_group_symop_operation_xyz
'x, y, z'
'-x, y, -z+1/2'
'x+1/2, y+1/2, z'
'-x+1/2, y+1/2, -z+1/2'
'-x, -y, -z'
'x, -y, z-1/2'
'-x+1/2, -y+1/2, -z'
'x+1/2, -y+1/2, z-1/2'

loop_
_atom_site_label
_atom_site_type_symbol
_atom_site_fract_x
_atom_site_fract_y
_atom_site_fract_z
_atom_site_U_iso_or_equiv
_atom_site_adp_type
_atom_site_occupancy
_atom_site_site_symmetry_order
_atom_site_calc_flag
_atom_site_refinement_flags_posn
I1 I 0.18705(2) 0.75220(2) 0.56538(2) 0.02912(5) Uani 1 1 d .
I2 I 0.24479(2) 0.18243(2) 0.60516(2) 0.03469(6) Uani 1 1 d .
Sr1 Sr 0.21172(2) 0.46596(3) 0.58392(2) 0.02299(6) Uani 1 1 d .
Si01 Si 0.14522(5) 0.44887(8) 0.68318(2) 0.02913(18) Uani 1 1 d .
Si02 Si 0.31321(5) 0.46194(9) 0.69066(2) 0.03222(19) Uani 1 1 d .
Cl1 Cl 0.84606(5) 0.40802(11) 0.68431(3) 0.0645(3) Uani 1 1 d .
Cl2 Cl 0.64491(5) 0.38524(12) 0.68942(3) 0.0709(3) Uani 1 1 d .
O2 O 0.01676(11) 0.42604(18) 0.57515(5) 0.0278(4) Uani 1 1 d .
O5 O 0.40305(11) 0.50246(18) 0.58467(5) 0.0288(5) Uani 1 1 d .
O3 O 0.10828(11) 0.38166(18) 0.52161(5) 0.0273(4) Uani 1 1 d .
O1 O 0.11546(11) 0.50534(18) 0.64114(5) 0.0279(5) Uani 1 1 d .
O4 O 0.28990(11) 0.44321(18) 0.52170(5) 0.0269(4) Uani 1 1 d .
O6 O 0.33120(11) 0.50850(19) 0.64947(5) 0.0312(5) Uani 1 1 d .
C4 C -0.03366(17) 0.4439(3) 0.60514(8) 0.0296(7) Uani 1 1 d .
H4A H -0.0332 0.3690 0.6192 0.036 Uiso 1 1 calc R
H4B H -0.1002 0.4670 0.5966 0.036 Uiso 1 1 calc R
C5 C -0.01166(18) 0.3156(3) 0.55549(8) 0.0299(7) Uani 1 1 d .
H5A H -0.0804 0.3021 0.5542 0.036 Uiso 1 1 calc R
H5B H 0.0225 0.2457 0.5675 0.036 Uiso 1 1 calc R
C10 C 0.44575(17) 0.4615(3) 0.55475(8) 0.0351(7) Uani 1 1 d .
H10A H 0.4526 0.3730 0.5554 0.042 Uiso 1 1 calc R
H10B H 0.5092 0.4978 0.5556 0.042 Uiso 1 1 calc R
C7 C 0.14286(17) 0.3798(3) 0.48759(7) 0.0280(6) Uani 1 1 d .
H7A H 0.0912 0.4008 0.4681 0.034 Uiso 1 1 calc R
H7B H 0.1666 0.2987 0.4830 0.034 Uiso 1 1 calc R
C9 C 0.38090(17) 0.5002(3) 0.52112(8) 0.0330(7) Uani 1 1 d .
H9A H 0.3739 0.5888 0.5205 0.040 Uiso 1 1 calc R
H9B H 0.4073 0.4745 0.4999 0.040 Uiso 1 1 calc R
C11 C 0.46703(17) 0.4898(3) 0.61835(8) 0.0335(7) Uani 1 1 d .
H11A H 0.5302 0.5223 0.6162 0.040 Uiso 1 1 calc R
H11B H 0.4740 0.4040 0.6252 0.040 Uiso 1 1 calc R
C6 C 0.01304(17) 0.3312(3) 0.51813(8) 0.0322(7) Uani 1 1 d .
H6A H 0.0107 0.2525 0.5059 0.039 Uiso 1 1 calc R
H6B H -0.0329 0.3858 0.5040 0.039 Uiso 1 1 calc R
C12 C 0.42409(17) 0.5596(3) 0.64582(8) 0.0346(7) Uani 1 1 d .
H12A H 0.4666 0.5560 0.6690 0.042 Uiso 1 1 calc R
H12B H 0.4166 0.6450 0.6386 0.042 Uiso 1 1 calc R
C3 C 0.01784(16) 0.5442(3) 0.62770(8) 0.0306(7) Uani 1 1 d .
H3A H 0.0188 0.6179 0.6132 0.037 Uiso 1 1 calc R
H3B H -0.0155 0.5627 0.6479 0.037 Uiso 1 1 calc R
C8 C 0.22248(17) 0.4717(3) 0.48974(7) 0.0297(7) Uani 1 1 d .
H8A H 0.2536 0.4666 0.4684 0.036 Uiso 1 1 calc R
H8B H 0.1974 0.5542 0.4913 0.036 Uiso 1 1 calc R
C1 C 0.0973(2) 0.5505(3) 0.71627(9) 0.0449(9) Uani 1 1 d .
H1A H 0.1237 0.5259 0.7405 0.067 Uiso 1 1 calc GR
H1B H 0.0282 0.5440 0.7129 0.067 Uiso 1 1 calc GR
H1C H 0.1152 0.6339 0.7125 0.067 Uiso 1 1 calc GR
C13 C 0.3798(2) 0.3184(3) 0.70392(9) 0.0456(9) Uani 1 1 d .
H13A H 0.3657 0.2912 0.7269 0.068 Uiso 1 1 calc GR
H13B H 0.4478 0.3331 0.7057 0.068 Uiso 1 1 calc GR
H13C H 0.3605 0.2565 0.6859 0.068 Uiso 1 1 calc GR
C14 C 0.3551(2) 0.5841(4) 0.72450(9) 0.0490(9) Uani 1 1 d .
H14A H 0.3242 0.6603 0.7167 0.073 Uiso 1 1 calc GR
H14B H 0.4237 0.5932 0.7266 0.073 Uiso 1 1 calc GR
H14C H 0.3388 0.5616 0.7476 0.073 Uiso 1 1 calc GR
C2 C 0.09945(19) 0.2917(3) 0.68760(9) 0.0382(8) Uani 1 1 d .
H2A H 0.1191 0.2403 0.6692 0.057 Uiso 1 1 calc GR
H2B H 0.0303 0.2933 0.6848 0.057 Uiso 1 1 calc GR
H2C H 0.1251 0.2597 0.7111 0.057 Uiso 1 1 calc GR
C15 C 0.7303(2) 0.3841(4) 0.66053(9) 0.0516(10) Uani 1 1 d .
H15A H 0.7151 0.4479 0.6424 0.062 Uiso 1 1 calc R
H15B H 0.7281 0.3058 0.6481 0.062 Uiso 1 1 calc R

loop_
_atom_site_aniso_label
_atom_site_aniso_U_11
_atom_site_aniso_U_22
_atom_site_aniso_U_33
_atom_site_aniso_U_23
_atom_site_aniso_U_13
_atom_site_aniso_U_12
I1 0.03162(8) 0.02433(10) 0.03071(11) 0.00137(10) 0.00286(7) -0.00034(8)
I2 0.04327(10) 0.02730(11) 0.03324(12) 0.00174(10) 0.00533(8) 0.00771(8)
Sr1 0.02262(11) 0.02377(14) 0.02239(14) -0.00003(12) 0.00300(9) -0.00046(10)
Si01 0.0318(4) 0.0315(5) 0.0245(5) 0.0016(4) 0.0057(3) -0.0012(3)
Si02 0.0322(4) 0.0385(5) 0.0243(5) 0.0022(4) -0.0005(3) -0.0045(4)
Cl1 0.0371(4) 0.0911(8) 0.0648(7) 0.0237(6) 0.0066(4) -0.0030(4)
Cl2 0.0377(4) 0.1126(10) 0.0638(7) 0.0317(7) 0.0128(4) 0.0083(5)
O2 0.0268(8) 0.0298(12) 0.0275(11) -0.0029(10) 0.0065(8) -0.0029(8)
O5 0.0248(8) 0.0367(13) 0.0243(11) -0.0019(10) 0.0020(8) 0.0001(8)
O3 0.0253(8) 0.0317(12) 0.0244(11) -0.0004(9) 0.0025(8) -0.0036(8)
O1 0.0247(8) 0.0316(12) 0.0271(11) 0.0017(9) 0.0032(8) 0.0028(8)
O4 0.0256(8) 0.0291(12) 0.0257(11) -0.0008(9) 0.0034(7) -0.0020(8)
O6 0.0277(9) 0.0394(13) 0.0254(11) 0.0041(10) 0.0011(8) -0.0084(8)
C4 0.0246(12) 0.0366(19) 0.0290(17) 0.0053(15) 0.0081(11) 0.0011(12)
C5 0.0270(13) 0.0251(16) 0.0371(18) -0.0008(15) 0.0034(12) -0.0043(12)
C10 0.0266(13) 0.041(2) 0.0389(19) -0.0057(17) 0.0097(12) -0.0008(13)
C7 0.0309(13) 0.0304(17) 0.0216(16) -0.0014(14) 0.0003(11) 0.0028(12)
C9 0.0282(13) 0.044(2) 0.0293(18) -0.0034(15) 0.0113(12) -0.0079(13)
C11 0.0246(12) 0.042(2) 0.0313(18) 0.0037(16) -0.0020(12) -0.0031(12)
C6 0.0262(13) 0.0327(19) 0.0362(19) -0.0067(15) 0.0005(12) -0.0044(12)
C12 0.0283(13) 0.043(2) 0.0315(18) 0.0023(16) 0.0000(12) -0.0105(13)
C3 0.0283(13) 0.0357(19) 0.0286(17) 0.0026(15) 0.0072(12) 0.0079(12)
C8 0.0347(13) 0.0318(18) 0.0226(16) 0.0019(15) 0.0043(11) 0.0015(12)
C1 0.0508(17) 0.053(2) 0.033(2) -0.0063(18) 0.0128(14) -0.0014(16)
C13 0.0391(16) 0.059(2) 0.037(2) 0.0117(19) 0.0007(13) 0.0051(16)
C14 0.0536(18) 0.059(3) 0.032(2) -0.0034(19) -0.0004(15) -0.0111(17)
C2 0.0375(14) 0.039(2) 0.037(2) 0.0084(16) 0.0046(13) -0.0026(13)
C15 0.0513(18) 0.065(3) 0.037(2) 0.004(2) 0.0019(15) -0.0056(18)

loop_
_atom_type_symbol
_atom_type_description
_atom_type_scat_dispersion_real
_atom_type_scat_dispersion_imag
_atom_type_scat_source
C C 0.0033 0.0016 'International Tables Vol C Tables 4.2.6.8 and 6.1.1.4'
H H 0.0000 0.0000 'International Tables Vol C Tables 4.2.6.8 and 6.1.1.4'
Cl Cl 0.1484 0.1585 'International Tables Vol C Tables 4.2.6.8 and 6.1.1.4'
I I -0.4742 1.8119 'International Tables Vol C Tables 4.2.6.8 and 6.1.1.4'
O O 0.0106 0.0060 'International Tables Vol C Tables 4.2.6.8 and 6.1.1.4'
Si Si 0.0817 0.0704 'International Tables Vol C Tables 4.2.6.8 and 6.1.1.4'
Sr Sr -1.5307 3.2498 'International Tables Vol C Tables 4.2.6.8 and 6.1.1.4'

loop_
_geom_angle_atom_site_label_1
_geom_angle_atom_site_label_2
_geom_angle_atom_site_label_3
_geom_angle
I1 Sr1 I2 177.402(11)
O2 Sr1 I1 93.29(4)
O2 Sr1 I2 88.80(4)
O2 Sr1 O1 60.67(6)
O2 Sr1 O6 125.69(6)
O5 Sr1 I1 86.10(4)
O5 Sr1 I2 91.99(4)
O5 Sr1 O2 173.75(6)
O5 Sr1 O1 125.48(6)
O5 Sr1 O4 59.39(6)
O5 Sr1 O6 60.56(6)
O3 Sr1 I1 96.90(4)
O3 Sr1 I2 85.54(5)
O3 Sr1 O2 56.85(6)
O3 Sr1 O5 117.02(6)
O3 Sr1 O1 117.50(5)
O3 Sr1 O4 58.00(5)
O3 Sr1 O6 169.36(6)
O1 Sr1 I1 88.08(4)
O1 Sr1 I2 91.59(4)
O1 Sr1 O6 65.76(5)
O4 Sr1 I1 87.05(4)
O4 Sr1 I2 93.51(4)
O4 Sr1 O2 114.37(6)
O4 Sr1 O1 172.83(5)
O4 Sr1 O6 119.78(5)
O6 Sr1 I1 93.29(4)
O6 Sr1 I2 84.23(4)
O1 Si01 Si02 100.70(7)
O1 Si01 C1 109.95(13)
O1 Si01 C2 112.72(13)
C1 Si01 Si02 110.43(11)
C2 Si01 Si02 113.91(10)
C2 Si01 C1 108.91(15)
O6 Si02 Si01 101.87(7)
O6 Si02 C13 110.97(13)
O6 Si02 C14 109.20(14)
C13 Si02 Si01 116.01(11)
C13 Si02 C14 109.33(17)
C14 Si02 Si01 109.13(11)
C4 O2 Sr1 119.63(15)
C4 O2 C5 112.5(2)
C5 O2 Sr1 112.70(13)
C10 O5 Sr1 119.16(15)
C10 O5 C11 112.14(19)
C11 O5 Sr1 118.47(14)
C7 O3 Sr1 123.94(14)
C7 O3 C6 111.0(2)
C6 O3 Sr1 125.08(15)
Si01 O1 Sr1 126.40(9)
C3 O1 Sr1 109.47(15)
C3 O1 Si01 120.90(15)
C9 O4 Sr1 117.13(15)
C9 O4 C8 111.5(2)
C8 O4 Sr1 112.76(13)
Si02 O6 Sr1 126.89(9)
C12 O6 Sr1 114.11(15)
C12 O6 Si02 118.27(16)
O2 C4 H4A 110.4
O2 C4 H4B 110.4
O2 C4 C3 106.6(2)
H4A C4 H4B 108.6
C3 C4 H4A 110.4
C3 C4 H4B 110.4
O2 C5 H5A 110.3
O2 C5 H5B 110.3
O2 C5 C6 107.2(2)
H5A C5 H5B 108.5
C6 C5 H5A 110.3
C6 C5 H5B 110.3
O5 C10 H10A 110.3
O5 C10 H10B 110.3
O5 C10 C9 107.3(2)
H10A C10 H10B 108.5
C9 C10 H10A 110.3
C9 C10 H10B 110.3
O3 C7 H7A 110.2
O3 C7 H7B 110.2
O3 C7 C8 107.5(2)
H7A C7 H7B 108.5
C8 C7 H7A 110.2
C8 C7 H7B 110.2
O4 C9 C10 107.0(2)
O4 C9 H9A 110.3
O4 C9 H9B 110.3
C10 C9 H9A 110.3
C10 C9 H9B 110.3
H9A C9 H9B 108.6
O5 C11 H11A 110.3
O5 C11 H11B 110.3
O5 C11 C12 107.0(2)
H11A C11 H11B 108.6
C12 C11 H11A 110.3
C12 C11 H11B 110.3
O3 C6 C5 108.0(2)
O3 C6 H6A 110.1
O3 C6 H6B 110.1
C5 C6 H6A 110.1
C5 C6 H6B 110.1
H6A C6 H6B 108.4
O6 C12 C11 109.9(2)
O6 C12 H12A 109.7
O6 C12 H12B 109.7
C11 C12 H12A 109.7
C11 C12 H12B 109.7
H12A C12 H12B 108.2
O1 C3 C4 109.1(2)
O1 C3 H3A 109.9
O1 C3 H3B 109.9
C4 C3 H3A 109.9
C4 C3 H3B 109.9
H3A C3 H3B 108.3
O4 C8 C7 106.7(2)
O4 C8 H8A 110.4
O4 C8 H8B 110.4
C7 C8 H8A 110.4
C7 C8 H8B 110.4
H8A C8 H8B 108.6
Si01 C1 H1A 109.5
Si01 C1 H1B 109.5
Si01 C1 H1C 109.5
H1A C1 H1B 109.5
H1A C1 H1C 109.5
H1B C1 H1C 109.5
Si02 C13 H13A 109.5
Si02 C13 H13B 109.5
Si02 C13 H13C 109.5
H13A C13 H13B 109.5
H13A C13 H13C 109.5
H13B C13 H13C 109.5
Si02 C14 H14A 109.5
Si02 C14 H14B 109.5
Si02 C14 H14C 109.5
H14A C14 H14B 109.5
H14A C14 H14C 109.5
H14B C14 H14C 109.5
Si01 C2 H2A 109.5
Si01 C2 H2B 109.5
Si01 C2 H2C 109.5
H2A C2 H2B 109.5
H2A C2 H2C 109.5
H2B C2 H2C 109.5
Cl1 C15 H15A 109.4
Cl1 C15 H15B 109.4
Cl2 C15 Cl1 111.2(2)
Cl2 C15 H15A 109.4
Cl2 C15 H15B 109.4
H15A C15 H15B 108.0

loop_
_geom_bond_atom_site_label_1
_geom_bond_atom_site_label_2
_geom_bond_distance
I1 Sr1 3.2018(7)
I2 Sr1 3.2051(7)
Sr1 O2 2.7386(17)
Sr1 O5 2.7107(16)
Sr1 O3 2.700(2)
Sr1 O1 2.7388(18)
Sr1 O4 2.7356(18)
Sr1 O6 2.777(2)
Si01 Si02 2.3342(11)
Si01 O1 1.676(2)
Si01 C1 1.864(3)
Si01 C2 1.846(3)
Si02 O6 1.677(2)
Si02 C13 1.848(3)
Si02 C14 1.865(4)
Cl1 C15 1.742(3)
Cl2 C15 1.737(3)
O2 C4 1.431(3)
O2 C5 1.433(3)
O5 C10 1.422(3)
O5 C11 1.431(3)
O3 C7 1.431(3)
O3 C6 1.432(3)
O1 C3 1.446(3)
O4 C9 1.424(3)
O4 C8 1.434(3)
O6 C12 1.444(3)
C4 H4A 0.9700
C4 H4B 0.9700
C4 C3 1.494(4)
C5 H5A 0.9700
C5 H5B 0.9700
C5 C6 1.501(4)
C10 H10A 0.9700
C10 H10B 0.9700
C10 C9 1.490(4)
C7 H7A 0.9700
C7 H7B 0.9700
C7 C8 1.493(4)
C9 H9A 0.9700
C9 H9B 0.9700
C11 H11A 0.9700
C11 H11B 0.9700
C11 C12 1.481(4)
C6 H6A 0.9700
C6 H6B 0.9700
C12 H12A 0.9700
C12 H12B 0.9700
C3 H3A 0.9700
C3 H3B 0.9700
C8 H8A 0.9700
C8 H8B 0.9700
C1 H1A 0.9600
C1 H1B 0.9600
C1 H1C 0.9600
C13 H13A 0.9600
C13 H13B 0.9600
C13 H13C 0.9600
C14 H14A 0.9600
C14 H14B 0.9600
C14 H14C 0.9600
C2 H2A 0.9600
C2 H2B 0.9600
C2 H2C 0.9600
C15 H15A 0.9700
C15 H15B 0.9700

loop_
_geom_torsion_atom_site_label_1
_geom_torsion_atom_site_label_2
_geom_torsion_atom_site_label_3
_geom_torsion_atom_site_label_4
_geom_torsion
Sr1 O2 C4 C3 31.6(3)
Sr1 O2 C5 C6 -63.4(2)
Sr1 O5 C10 C9 45.7(3)
Sr1 O5 C11 C12 -47.4(3)
Sr1 O3 C7 C8 -21.4(3)
Sr1 O3 C6 C5 -8.7(3)
Sr1 O1 C3 C4 62.6(2)
Sr1 O4 C9 C10 49.7(3)
Sr1 O4 C8 C7 -62.8(2)
Sr1 O6 C12 C11 -47.4(3)
Si01 Si02 O6 Sr1 -27.27(13)
Si01 Si02 O6 C12 163.15(19)
Si01 O1 C3 C4 -98.3(2)
Si02 Si01 O1 Sr1 38.14(12)
Si02 Si01 O1 C3 -164.35(19)
Si02 O6 C12 C11 123.5(2)
O2 C4 C3 O1 -62.3(3)
O2 C5 C6 O3 45.2(3)
O5 C10 C9 O4 -60.2(3)
O5 C11 C12 O6 61.5(3)
O3 C7 C8 O4 53.0(3)
C4 O2 C5 C6 157.7(2)
C5 O2 C4 C3 167.4(2)
C10 O5 C11 C12 167.6(2)
C7 O3 C6 C5 170.3(2)
C9 O4 C8 C7 163.0(2)
C11 O5 C10 C9 -169.6(2)
C6 O3 C7 C8 159.6(2)
C8 O4 C9 C10 -178.3(2)
C1 Si01 O1 Sr1 154.67(13)
C1 Si01 O1 C3 -47.8(2)
C13 Si02 O6 Sr1 96.81(15)
C13 Si02 O6 C12 -72.8(2)
C14 Si02 O6 Sr1 -142.60(14)
C14 Si02 O6 C12 47.8(2)
C2 Si01 O1 Sr1 -83.61(14)
C2 Si01 O1 C3 73.9(2)
